data_4082795
loop_
_publ_author_name
'Nakata, Norio'
'Saito, Yusuke'
'Ishii, Akihiko'

_publ_section_title
;
 Neutral Methyl and Cationic Aluminum Complexes Supported by
 atrans-1,2-Cyclooctanediyl-Bridged [OSSO]-Type Bis(phenolato) Ligand:
 Synthesis, Structures, and Use in Catalysis for Propylene Oxide
 Polymerization
;
_journal_issue 7
_journal_name_full Organometallics
_journal_page_first 1840
_journal_paper_doi 10.1021/om5001698
_journal_volume 33
_journal_year 2014
_chemical_formula_moiety 'C39 H61 Al O2 S2'
_chemical_formula_sum 'C39 H61 Al O2 S2'
_chemical_formula_weight 652.98
_space_group_IT_number 14
_symmetry_cell_setting monoclinic
_symmetry_Int_Tables_number 14
_symmetry_space_group_name_Hall '-P 2ybc'
_symmetry_space_group_name_H-M 'P 1 21/c 1'
_atom_sites_solution_hydrogens geom
_atom_sites_solution_primary direct
_atom_sites_solution_secondary difmap
_audit_creation_method SHELXL-97
_cell_angle_alpha 90.00
_cell_angle_beta 92.9520(10)
_cell_angle_gamma 90.00
_cell_formula_units_Z 4
_cell_length_a 13.7442(12)
_cell_length_b 12.2936(11)
_cell_length_c 22.508(2)
_cell_measurement_temperature 90(2)
_cell_volume 3798.0(6)
_computing_cell_refinement 'Bruker SAINT'
_computing_data_collection 'Bruker SMART'
_computing_data_reduction 'Bruker SAINT'
_computing_molecular_graphics 'Yadokari-XG 2009 (Wakita, Nemoto et al., 2009)'
_computing_publication_material 'Yadokari-XG 2009 (Wakita, Nemoto et al., 2009)'
_computing_structure_refinement 'SHELXL-97 (Sheldrick, 1997)'
_computing_structure_solution 'SHELXS-97 (Sheldrick, 1990)'
_diffrn_ambient_temperature 90(2)
_diffrn_measured_fraction_theta_full 0.996
_diffrn_measured_fraction_theta_max 0.996
_diffrn_measurement_device_type 'CCD area detector'
_diffrn_measurement_method 'phi and omega scans'
_diffrn_radiation_monochromator graphite
_diffrn_radiation_source 'fine-focus sealed tube'
_diffrn_radiation_type MoK\a
_diffrn_radiation_wavelength 0.71073
_diffrn_reflns_av_R_equivalents 0.0952
_diffrn_reflns_av_sigmaI/netI 0.0742
_diffrn_reflns_limit_h_max 15
_diffrn_reflns_limit_h_min -16
_diffrn_reflns_limit_k_max 15
_diffrn_reflns_limit_k_min -12
_diffrn_reflns_limit_l_max 25
_diffrn_reflns_limit_l_min -27
_diffrn_reflns_number 19295
_diffrn_reflns_theta_full 26.00
_diffrn_reflns_theta_max 26.00
_diffrn_reflns_theta_min 1.48
_exptl_absorpt_coefficient_mu 0.194
_exptl_absorpt_correction_T_max 0.9904
_exptl_absorpt_correction_T_min 0.9567
_exptl_absorpt_correction_type empirical
_exptl_absorpt_process_details 'SADABS (Sheldrick, 1997)'
_exptl_crystal_colour colorless
_exptl_crystal_density_diffrn 1.142
_exptl_crystal_density_meas ?
_exptl_crystal_density_method 'not measured'
_exptl_crystal_description prism
_exptl_crystal_F_000 1424
_exptl_crystal_size_max 0.23
_exptl_crystal_size_mid 0.13
_exptl_crystal_size_min 0.05
_refine_diff_density_max 0.664
_refine_diff_density_min -0.433
_refine_diff_density_rms 0.074
_refine_ls_extinction_method none
_refine_ls_goodness_of_fit_ref 1.026
_refine_ls_hydrogen_treatment constr
_refine_ls_matrix_type full
_refine_ls_number_parameters 410
_refine_ls_number_reflns 7435
_refine_ls_number_restraints 0
_refine_ls_restrained_S_all 1.026
_refine_ls_R_factor_all 0.0569
_refine_ls_R_factor_gt 0.0489
_refine_ls_shift/su_max 0.000
_refine_ls_shift/su_mean 0.000
_refine_ls_structure_factor_coef Fsqd
_refine_ls_weighting_details 'calc w=1/[\s^2^(Fo^2^)+(0.0730P)^2^+0.1000P] where P=(Fo^2^+2Fc^2^)/3'
_refine_ls_weighting_scheme calc
_refine_ls_wR_factor_gt 0.1267
_refine_ls_wR_factor_ref 0.1322
_reflns_number_gt 6131
_reflns_number_total 7435
_reflns_threshold_expression >2sigma(I)
_cod_data_source_file om5001698_si_002.cif
_cod_data_source_block compound4
_cod_depositor_comments
;Adding full bibliography for 4082795.cif.

The following automatic conversions were performed:

'_exptl_crystal_density_meas' value 'not measured' was changed to '?'
- the value is perceived as not measured.

Automatic conversion script
Id: cif_fix_values 3008 2015-01-20 13:52:24Z robertas 
;
_cod_original_sg_symbol_H-M 'P 21/c'
_cod_database_code 4082795

loop_
_symmetry_equiv_pos_as_xyz
'x, y, z'
'-x, y+1/2, -z+1/2'
'-x, -y, -z'
'x, -y-1/2, z-1/2'

loop_
_atom_site_label
_atom_site_type_symbol
_atom_site_fract_x
_atom_site_fract_y
_atom_site_fract_z
_atom_site_U_iso_or_equiv
_atom_site_adp_type
_atom_site_occupancy
_atom_site_symmetry_multiplicity
_atom_site_calc_flag
_atom_site_refinement_flags
C1 C 0.15284(14) 0.39595(16) -0.08270(8) 0.0210(4) Uani 1 1 d .
H1 H 0.1841 0.3868 -0.1205 0.032 Uiso 1 1 calc R
H2 H 0.1134 0.4624 -0.0842 0.032 Uiso 1 1 calc R
H3 H 0.1110 0.3331 -0.0759 0.032 Uiso 1 1 calc R
Al1 Al 0.25261(4) 0.40694(4) -0.01795(2) 0.01360(14) Uani 1 1 d .
S1 S 0.22629(3) 0.56340(4) 0.044820(19) 0.01536(13) Uani 1 1 d .
C2 C 0.18793(13) 0.67960(14) -0.00176(8) 0.0162(4) Uani 1 1 d .
H4 H 0.1372 0.6548 -0.0322 0.019 Uiso 1 1 calc R
C3 C 0.27945(13) 0.71531(14) -0.03366(8) 0.0164(4) Uani 1 1 d .
H5 H 0.3341 0.7189 -0.0026 0.020 Uiso 1 1 calc R
C4 C 0.27329(13) 0.82763(14) -0.06348(8) 0.0177(4) Uani 1 1 d .
H6 H 0.2594 0.8819 -0.0326 0.021 Uiso 1 1 calc R
H7 H 0.3383 0.8450 -0.0779 0.021 Uiso 1 1 calc R
C5 C 0.19830(14) 0.84285(16) -0.11535(8) 0.0207(4) Uani 1 1 d .
H8 H 0.2122 0.7887 -0.1463 0.025 Uiso 1 1 calc R
H9 H 0.2084 0.9158 -0.1326 0.025 Uiso 1 1 calc R
C6 C 0.09078(14) 0.83265(16) -0.10183(9) 0.0222(4) Uani 1 1 d .
H10 H 0.0752 0.7545 -0.0974 0.027 Uiso 1 1 calc R
H11 H 0.0510 0.8604 -0.1365 0.027 Uiso 1 1 calc R
C7 C 0.06021(15) 0.89279(16) -0.04605(9) 0.0252(5) Uani 1 1 d .
H12 H 0.1084 0.9509 -0.0365 0.030 Uiso 1 1 calc R
H13 H -0.0034 0.9284 -0.0553 0.030 Uiso 1 1 calc R
C8 C 0.05120(15) 0.82184(16) 0.00939(9) 0.0263(5) Uani 1 1 d .
H14 H 0.0040 0.7631 -0.0008 0.032 Uiso 1 1 calc R
H15 H 0.0226 0.8671 0.0404 0.032 Uiso 1 1 calc R
C9 C 0.14400(15) 0.76894(15) 0.03696(8) 0.0209(4) Uani 1 1 d .
H16 H 0.1290 0.7368 0.0758 0.025 Uiso 1 1 calc R
H17 H 0.1936 0.8263 0.0447 0.025 Uiso 1 1 calc R
S2 S 0.31137(3) 0.60891(4) -0.08655(2) 0.01664(13) Uani 1 1 d .
C10 C 0.43714(13) 0.58126(14) -0.06193(8) 0.0167(4) Uani 1 1 d .
H18 H 0.4791 0.6433 -0.0722 0.020 Uiso 1 1 calc R
H19 H 0.4420 0.5715 -0.0182 0.020 Uiso 1 1 calc R
C11 C 0.47053(12) 0.47966(15) -0.09208(8) 0.0154(4) Uani 1 1 d .
C12 C 0.53619(12) 0.48727(15) -0.13725(8) 0.0157(4) Uani 1 1 d .
H20 H 0.5587 0.5568 -0.1488 0.019 Uiso 1 1 calc R
C13 C 0.56917(13) 0.39525(15) -0.16557(8) 0.0158(4) Uani 1 1 d .
C14 C 0.53473(13) 0.29516(15) -0.14641(8) 0.0167(4) Uani 1 1 d .
H21 H 0.5575 0.2314 -0.1650 0.020 Uiso 1 1 calc R
C15 C 0.46877(12) 0.28245(14) -0.10151(8) 0.0148(4) Uani 1 1 d .
C16 C 0.43497(12) 0.37837(14) -0.07488(8) 0.0137(4) Uani 1 1 d .
C17 C 0.63704(14) 0.39939(16) -0.21767(8) 0.0190(4) Uani 1 1 d .
C18 C 0.58102(14) 0.35545(17) -0.27352(8) 0.0238(4) Uani 1 1 d .
H22 H 0.5633 0.2793 -0.2671 0.036 Uiso 1 1 calc R
H23 H 0.6223 0.3604 -0.3077 0.036 Uiso 1 1 calc R
H24 H 0.5218 0.3986 -0.2814 0.036 Uiso 1 1 calc R
C19 C 0.67131(14) 0.51525(17) -0.23010(9) 0.0248(4) Uani 1 1 d .
H25 H 0.6146 0.5621 -0.2387 0.037 Uiso 1 1 calc R
H26 H 0.7124 0.5147 -0.2644 0.037 Uiso 1 1 calc R
H27 H 0.7089 0.5431 -0.1952 0.037 Uiso 1 1 calc R
C20 C 0.72759(14) 0.32825(19) -0.20453(9) 0.0288(5) Uani 1 1 d .
H28 H 0.7644 0.3565 -0.1694 0.043 Uiso 1 1 calc R
H29 H 0.7688 0.3297 -0.2388 0.043 Uiso 1 1 calc R
H30 H 0.7073 0.2533 -0.1970 0.043 Uiso 1 1 calc R
C21 C 0.43442(13) 0.16870(14) -0.08339(8) 0.0169(4) Uani 1 1 d .
C22 C 0.32469(14) 0.15641(17) -0.09783(10) 0.0258(4) Uani 1 1 d .
H31 H 0.3040 0.0830 -0.0871 0.039 Uiso 1 1 calc R
H32 H 0.3108 0.1683 -0.1405 0.039 Uiso 1 1 calc R
H33 H 0.2892 0.2101 -0.0751 0.039 Uiso 1 1 calc R
C23 C 0.45742(15) 0.15006(16) -0.01670(8) 0.0216(4) Uani 1 1 d .
H34 H 0.5280 0.1533 -0.0083 0.032 Uiso 1 1 calc R
H35 H 0.4332 0.0784 -0.0053 0.032 Uiso 1 1 calc R
H36 H 0.4257 0.2065 0.0062 0.032 Uiso 1 1 calc R
C24 C 0.48613(16) 0.07796(16) -0.11617(9) 0.0251(5) Uani 1 1 d .
H37 H 0.5566 0.0834 -0.1076 0.038 Uiso 1 1 calc R
H38 H 0.4719 0.0854 -0.1591 0.038 Uiso 1 1 calc R
H39 H 0.4630 0.0071 -0.1028 0.038 Uiso 1 1 calc R
O1 O 0.37233(9) 0.37418(10) -0.02989(5) 0.0149(3) Uani 1 1 d .
C25 C 0.10729(12) 0.50764(15) 0.06203(8) 0.0175(4) Uani 1 1 d .
H40 H 0.0668 0.5658 0.0785 0.021 Uiso 1 1 calc R
H41 H 0.0735 0.4805 0.0251 0.021 Uiso 1 1 calc R
C26 C 0.11882(13) 0.41603(14) 0.10638(8) 0.0158(4) Uani 1 1 d .
C27 C 0.06772(13) 0.41974(15) 0.15811(8) 0.0157(4) Uani 1 1 d .
H42 H 0.0279 0.4810 0.1653 0.019 Uiso 1 1 calc R
C28 C 0.07367(12) 0.33599(14) 0.19933(8) 0.0152(4) Uani 1 1 d .
C29 C 0.13738(13) 0.25100(15) 0.18805(8) 0.0172(4) Uani 1 1 d .
H43 H 0.1440 0.1939 0.2164 0.021 Uiso 1 1 calc R
C30 C 0.19215(13) 0.24483(15) 0.13750(8) 0.0164(4) Uani 1 1 d .
C31 C 0.17984(12) 0.32856(14) 0.09481(8) 0.0148(4) Uani 1 1 d .
C32 C 0.01549(13) 0.33955(15) 0.25601(8) 0.0181(4) Uani 1 1 d .
C33 C 0.07026(18) 0.4103(2) 0.30244(10) 0.0377(6) Uani 1 1 d .
H44 H 0.0315 0.4172 0.3376 0.057 Uiso 1 1 calc R
H45 H 0.0814 0.4825 0.2857 0.057 Uiso 1 1 calc R
H46 H 0.1330 0.3764 0.3138 0.057 Uiso 1 1 calc R
C34 C -0.08615(16) 0.38757(18) 0.24202(11) 0.0321(5) Uani 1 1 d .
H47 H -0.1189 0.3465 0.2095 0.048 Uiso 1 1 calc R
H48 H -0.0800 0.4639 0.2302 0.048 Uiso 1 1 calc R
H49 H -0.1245 0.3830 0.2775 0.048 Uiso 1 1 calc R
C35 C 0.00122(15) 0.22615(16) 0.28192(9) 0.0241(4) Uani 1 1 d .
H50 H 0.0648 0.1949 0.2940 0.036 Uiso 1 1 calc R
H51 H -0.0315 0.1795 0.2518 0.036 Uiso 1 1 calc R
H52 H -0.0388 0.2313 0.3166 0.036 Uiso 1 1 calc R
C36 C 0.26634(14) 0.15277(15) 0.13005(9) 0.0206(4) Uani 1 1 d .
C37 C 0.24034(15) 0.08684(16) 0.07335(10) 0.0263(5) Uani 1 1 d .
H53 H 0.2898 0.0307 0.0684 0.039 Uiso 1 1 calc R
H54 H 0.2380 0.1355 0.0388 0.039 Uiso 1 1 calc R
H55 H 0.1766 0.0524 0.0768 0.039 Uiso 1 1 calc R
C38 C 0.36785(13) 0.20412(16) 0.12759(8) 0.0210(4) Uani 1 1 d .
H56 H 0.3857 0.2386 0.1659 0.031 Uiso 1 1 calc R
H57 H 0.3671 0.2590 0.0960 0.031 Uiso 1 1 calc R
H58 H 0.4156 0.1476 0.1194 0.031 Uiso 1 1 calc R
C39 C 0.27046(18) 0.07320(18) 0.18297(11) 0.0360(6) Uani 1 1 d .
H59 H 0.3196 0.0172 0.1767 0.054 Uiso 1 1 calc R
H60 H 0.2066 0.0387 0.1861 0.054 Uiso 1 1 calc R
H61 H 0.2877 0.1130 0.2197 0.054 Uiso 1 1 calc R
O2 O 0.22797(9) 0.32545(10) 0.04382(5) 0.0169(3) Uani 1 1 d .

loop_
_atom_site_aniso_label
_atom_site_aniso_U_11
_atom_site_aniso_U_22
_atom_site_aniso_U_33
_atom_site_aniso_U_23
_atom_site_aniso_U_13
_atom_site_aniso_U_12
C1 0.0200(10) 0.0273(10) 0.0152(10) 0.0004(8) -0.0057(8) -0.0021(8)
Al1 0.0133(3) 0.0192(3) 0.0081(3) 0.0006(2) -0.0016(2) 0.0014(2)
S1 0.0184(2) 0.0174(2) 0.0099(2) 0.00178(17) -0.00201(17) 0.00185(17)
C2 0.0213(9) 0.0164(9) 0.0105(9) 0.0029(7) -0.0024(7) 0.0036(7)
C3 0.0184(9) 0.0181(9) 0.0126(9) -0.0010(7) -0.0018(7) 0.0014(7)
C4 0.0189(9) 0.0178(9) 0.0163(9) 0.0019(7) 0.0002(7) 0.0002(7)
C5 0.0276(10) 0.0210(10) 0.0131(9) 0.0038(8) -0.0018(8) 0.0003(8)
C6 0.0248(10) 0.0229(10) 0.0181(10) 0.0056(8) -0.0086(8) 0.0016(8)
C7 0.0219(10) 0.0258(11) 0.0276(11) 0.0041(9) -0.0009(9) 0.0097(8)
C8 0.0286(11) 0.0231(11) 0.0280(12) 0.0000(8) 0.0100(9) 0.0070(8)
C9 0.0320(11) 0.0185(10) 0.0126(9) 0.0018(7) 0.0041(8) 0.0053(8)
S2 0.0171(2) 0.0207(3) 0.0119(2) -0.00119(17) -0.00146(17) 0.00357(17)
C10 0.0157(9) 0.0190(9) 0.0154(9) 0.0002(7) 0.0007(7) 0.0010(7)
C11 0.0142(8) 0.0203(9) 0.0111(9) 0.0001(7) -0.0041(7) 0.0021(7)
C12 0.0129(9) 0.0210(9) 0.0128(9) 0.0016(7) -0.0028(7) 0.0000(7)
C13 0.0142(9) 0.0247(10) 0.0083(9) -0.0004(7) -0.0033(7) 0.0025(7)
C14 0.0174(9) 0.0216(10) 0.0109(9) -0.0030(7) -0.0025(7) 0.0048(7)
C15 0.0151(9) 0.0204(9) 0.0085(8) -0.0003(7) -0.0046(7) 0.0016(7)
C16 0.0101(8) 0.0229(10) 0.0078(8) 0.0001(7) -0.0030(6) 0.0015(7)
C17 0.0170(9) 0.0312(11) 0.0089(9) -0.0004(8) 0.0002(7) 0.0021(8)
C18 0.0253(10) 0.0348(11) 0.0110(9) -0.0001(8) -0.0013(8) -0.0013(9)
C19 0.0227(10) 0.0378(12) 0.0143(10) -0.0014(9) 0.0034(8) -0.0064(9)
C20 0.0205(10) 0.0515(14) 0.0144(10) -0.0017(9) 0.0017(8) 0.0091(9)
C21 0.0197(9) 0.0172(9) 0.0137(9) -0.0017(7) -0.0009(7) 0.0020(7)
C22 0.0245(11) 0.0219(10) 0.0302(12) -0.0038(9) -0.0041(9) -0.0032(8)
C23 0.0297(11) 0.0201(10) 0.0151(10) 0.0023(8) 0.0008(8) 0.0022(8)
C24 0.0352(12) 0.0202(10) 0.0200(11) -0.0033(8) 0.0036(9) 0.0032(8)
O1 0.0151(6) 0.0181(6) 0.0114(6) 0.0004(5) 0.0005(5) 0.0022(5)
C25 0.0162(9) 0.0220(10) 0.0142(9) 0.0028(8) 0.0000(7) 0.0022(7)
C26 0.0165(9) 0.0182(9) 0.0124(9) 0.0027(7) -0.0011(7) -0.0004(7)
C27 0.0154(9) 0.0184(9) 0.0131(9) -0.0018(7) -0.0009(7) 0.0017(7)
C28 0.0151(9) 0.0181(9) 0.0122(9) -0.0009(7) -0.0001(7) -0.0025(7)
C29 0.0188(9) 0.0173(9) 0.0154(9) 0.0028(7) 0.0009(7) -0.0010(7)
C30 0.0161(9) 0.0168(9) 0.0162(9) 0.0013(7) 0.0005(7) 0.0001(7)
C31 0.0133(9) 0.0194(9) 0.0116(9) -0.0013(7) 0.0003(7) -0.0013(7)
C32 0.0202(10) 0.0210(10) 0.0133(9) -0.0012(7) 0.0030(7) -0.0006(7)
C33 0.0449(14) 0.0512(15) 0.0179(11) -0.0123(10) 0.0095(10) -0.0190(11)
C34 0.0272(11) 0.0374(13) 0.0333(13) 0.0106(10) 0.0151(10) 0.0101(9)
C35 0.0278(11) 0.0273(11) 0.0179(10) 0.0044(8) 0.0091(8) 0.0031(8)
C36 0.0246(10) 0.0176(9) 0.0202(10) 0.0043(8) 0.0069(8) 0.0046(8)
C37 0.0224(10) 0.0204(10) 0.0363(13) -0.0048(9) 0.0054(9) -0.0002(8)
C38 0.0196(10) 0.0279(10) 0.0152(10) -0.0001(8) -0.0016(7) 0.0072(8)
C39 0.0441(14) 0.0289(12) 0.0370(14) 0.0168(10) 0.0200(11) 0.0182(10)
O2 0.0201(7) 0.0206(7) 0.0103(6) 0.0016(5) 0.0030(5) 0.0038(5)

loop_
_atom_type_symbol
_atom_type_description
_atom_type_scat_dispersion_real
_atom_type_scat_dispersion_imag
_atom_type_scat_source
C C 0.0033 0.0016 'International Tables Vol C Tables 4.2.6.8 and 6.1.1.4'
H H 0.0000 0.0000 'International Tables Vol C Tables 4.2.6.8 and 6.1.1.4'
O O 0.0106 0.0060 'International Tables Vol C Tables 4.2.6.8 and 6.1.1.4'
Al Al 0.0645 0.0514 'International Tables Vol C Tables 4.2.6.8 and 6.1.1.4'
S S 0.1246 0.1234 'International Tables Vol C Tables 4.2.6.8 and 6.1.1.4'

loop_
_geom_angle_atom_site_label_1
_geom_angle_atom_site_label_2
_geom_angle_atom_site_label_3
_geom_angle
O1 Al1 O2 102.33(6)
O1 Al1 C1 120.34(8)
O2 Al1 C1 113.18(7)
O1 Al1 S1 116.57(5)
O2 Al1 S1 87.18(5)
C1 Al1 S1 111.68(6)
C25 S1 C2 100.30(8)
C25 S1 Al1 89.31(6)
C2 S1 Al1 109.39(6)
C3 C2 C9 114.32(15)
C3 C2 S1 105.68(12)
C9 C2 S1 109.92(12)
C4 C3 C2 115.54(14)
C4 C3 S2 111.51(12)
C2 C3 S2 109.05(12)
C5 C4 C3 117.62(15)
C4 C5 C6 117.29(15)
C5 C6 C7 115.56(16)
C8 C7 C6 115.40(16)
C7 C8 C9 118.05(16)
C8 C9 C2 114.47(16)
C10 S2 C3 100.99(8)
C11 C10 S2 108.95(13)
C12 C11 C16 120.58(16)
C12 C11 C10 119.75(16)
C16 C11 C10 119.67(15)
C13 C12 C11 121.26(17)
C12 C13 C14 116.97(16)
C12 C13 C17 123.35(16)
C14 C13 C17 119.62(16)
C13 C14 C15 124.35(16)
C14 C15 C16 116.89(16)
C14 C15 C21 120.79(15)
C16 C15 C21 122.31(15)
O1 C16 C11 118.81(15)
O1 C16 C15 121.18(15)
C11 C16 C15 119.89(15)
C19 C17 C13 112.02(15)
C19 C17 C20 108.11(16)
C13 C17 C20 110.58(15)
C19 C17 C18 108.86(16)
C13 C17 C18 108.31(15)
C20 C17 C18 108.89(16)
C24 C21 C22 107.56(16)
C24 C21 C23 106.55(15)
C22 C21 C23 110.07(16)
C24 C21 C15 112.21(14)
C22 C21 C15 110.20(15)
C23 C21 C15 110.15(15)
C16 O1 Al1 138.53(11)
C26 C25 S1 110.77(12)
C27 C26 C31 121.02(16)
C27 C26 C25 119.29(16)
C31 C26 C25 119.69(16)
C28 C27 C26 121.41(17)
C27 C28 C29 116.78(16)
C27 C28 C32 121.20(16)
C29 C28 C32 121.97(16)
C28 C29 C30 123.93(17)
C29 C30 C31 117.60(16)
C29 C30 C36 121.09(16)
C31 C30 C36 121.26(15)
O2 C31 C26 120.27(16)
O2 C31 C30 120.61(15)
C26 C31 C30 119.10(16)
C33 C32 C35 109.06(17)
C33 C32 C34 109.44(18)
C35 C32 C34 107.22(15)
C33 C32 C28 108.92(15)
C35 C32 C28 111.87(15)
C34 C32 C28 110.30(16)
C38 C36 C30 108.07(15)
C38 C36 C37 111.07(15)
C30 C36 C37 110.55(16)
C38 C36 C39 106.97(17)
C30 C36 C39 112.41(15)
C37 C36 C39 107.74(17)
C31 O2 Al1 140.82(12)

loop_
_geom_bond_atom_site_label_1
_geom_bond_atom_site_label_2
_geom_bond_distance
C1 Al1 1.954(2)
Al1 O1 1.7285(13)
Al1 O2 1.7606(13)
Al1 S1 2.4247(7)
S1 C25 1.8332(18)
S1 C2 1.8333(18)
C2 C3 1.544(2)
C2 C9 1.544(2)
C3 C4 1.536(2)
C3 S2 1.8369(18)
C4 C5 1.529(3)
C5 C6 1.529(3)
C6 C7 1.534(3)
C7 C8 1.533(3)
C8 C9 1.534(3)
S2 C10 1.8198(19)
C10 C11 1.504(2)
C11 C12 1.397(2)
C11 C16 1.400(2)
C12 C13 1.386(2)
C13 C14 1.395(3)
C13 C17 1.536(2)
C14 C15 1.401(2)
C15 C16 1.412(2)
C15 C21 1.538(2)
C16 O1 1.363(2)
C17 C19 1.530(3)
C17 C20 1.537(3)
C17 C18 1.538(3)
C21 C24 1.532(3)
C21 C22 1.534(3)
C21 C23 1.535(3)
C25 C26 1.508(2)
C26 C27 1.391(2)
C26 C31 1.396(2)
C27 C28 1.386(3)
C28 C29 1.395(2)
C28 C32 1.541(2)
C29 C30 1.398(2)
C30 C31 1.412(3)
C30 C36 1.538(2)
C31 O2 1.354(2)
C32 C33 1.528(3)
C32 C35 1.528(3)
C32 C34 1.534(3)
C36 C38 1.535(3)
C36 C37 1.538(3)
C36 C39 1.540(3)

loop_
_geom_torsion_atom_site_label_1
_geom_torsion_atom_site_label_2
_geom_torsion_atom_site_label_3
_geom_torsion_atom_site_label_4
_geom_torsion
O1 Al1 S1 C25 -156.16(8)
O2 Al1 S1 C25 -53.77(7)
C1 Al1 S1 C25 60.09(9)
O1 Al1 S1 C2 103.16(8)
O2 Al1 S1 C2 -154.45(8)
C1 Al1 S1 C2 -40.59(9)
C25 S1 C2 C3 -164.66(12)
Al1 S1 C2 C3 -71.73(12)
C25 S1 C2 C9 71.52(14)
Al1 S1 C2 C9 164.44(11)
C9 C2 C3 C4 -44.7(2)
S1 C2 C3 C4 -165.69(13)
C9 C2 C3 S2 -171.18(12)
S1 C2 C3 S2 67.81(13)
C2 C3 C4 C5 -64.6(2)
S2 C3 C4 C5 60.69(19)
C3 C4 C5 C6 64.3(2)
C4 C5 C6 C7 45.5(2)
C5 C6 C7 C8 -100.1(2)
C6 C7 C8 C9 65.4(2)
C7 C8 C9 C2 -68.1(2)
C3 C2 C9 C8 104.03(19)
S1 C2 C9 C8 -137.33(14)
C4 C3 S2 C10 106.62(13)
C2 C3 S2 C10 -124.61(13)
C3 S2 C10 C11 168.61(12)
S2 C10 C11 C12 107.27(16)
S2 C10 C11 C16 -72.27(18)
C16 C11 C12 C13 -1.1(3)
C10 C11 C12 C13 179.39(16)
C11 C12 C13 C14 -0.7(3)
C11 C12 C13 C17 176.65(16)
C12 C13 C14 C15 0.9(3)
C17 C13 C14 C15 -176.58(17)
C13 C14 C15 C16 0.7(3)
C13 C14 C15 C21 179.78(17)
C12 C11 C16 O1 178.86(15)
C10 C11 C16 O1 -1.6(2)
C12 C11 C16 C15 2.8(3)
C10 C11 C16 C15 -177.70(16)
C14 C15 C16 O1 -178.52(15)
C21 C15 C16 O1 2.4(3)
C14 C15 C16 C11 -2.5(2)
C21 C15 C16 C11 178.42(16)
C12 C13 C17 C19 5.6(3)
C14 C13 C17 C19 -177.03(17)
C12 C13 C17 C20 126.31(19)
C14 C13 C17 C20 -56.4(2)
C12 C13 C17 C18 -114.4(2)
C14 C13 C17 C18 62.9(2)
C14 C15 C21 C24 4.3(2)
C16 C15 C21 C24 -176.66(17)
C14 C15 C21 C22 -115.51(18)
C16 C15 C21 C22 63.5(2)
C14 C15 C21 C23 122.85(18)
C16 C15 C21 C23 -58.1(2)
C11 C16 O1 Al1 72.3(2)
C15 C16 O1 Al1 -111.67(18)
O2 Al1 O1 C16 158.62(17)
C1 Al1 O1 C16 32.1(2)
S1 Al1 O1 C16 -108.35(17)
C2 S1 C25 C26 -173.78(13)
Al1 S1 C25 C26 76.63(13)
S1 C25 C26 C27 126.54(16)
S1 C25 C26 C31 -53.9(2)
C31 C26 C27 C28 -1.5(3)
C25 C26 C27 C28 178.06(17)
C26 C27 C28 C29 3.5(3)
C26 C27 C28 C32 -178.90(16)
C27 C28 C29 C30 -1.9(3)
C32 C28 C29 C30 -179.49(17)
C28 C29 C30 C31 -1.7(3)
C28 C29 C30 C36 175.69(17)
C27 C26 C31 O2 179.03(16)
C25 C26 C31 O2 -0.5(3)
C27 C26 C31 C30 -2.3(3)
C25 C26 C31 C30 178.20(16)
C29 C30 C31 O2 -177.57(16)
C36 C30 C31 O2 5.0(3)
C29 C30 C31 C26 3.8(3)
C36 C30 C31 C26 -173.65(17)
C27 C28 C32 C33 -81.3(2)
C29 C28 C32 C33 96.2(2)
C27 C28 C32 C35 158.08(18)
C29 C28 C32 C35 -24.4(2)
C27 C28 C32 C34 38.8(2)
C29 C28 C32 C34 -143.63(19)
C29 C30 C36 C38 -117.45(18)
C31 C30 C36 C38 59.9(2)
C29 C30 C36 C37 120.80(19)
C31 C30 C36 C37 -61.9(2)
C29 C30 C36 C39 0.4(3)
C31 C30 C36 C39 177.68(19)
C26 C31 O2 Al1 8.3(3)
C30 C31 O2 Al1 -170.38(14)
O1 Al1 O2 C31 141.54(18)
C1 Al1 O2 C31 -87.46(19)
S1 Al1 O2 C31 24.95(18)
